data_7215646
loop_
_publ_author_name
'Alekseev, Evgeny V.'
'Krivovichev, Sergey V.'
'Depmeier, Wulf'

_publ_section_title
;
 Novel layered uranyl arsenates, Ag6[(UO2)2(As2O7)(As4O13)] and
 AI6[(UO2)2(AsO4)2(As2O7)] (AI--Ag and Na): first observation of a linear
 As4O136&#x2212; anion and structure type evolution
;
_journal_issue 17
_journal_name_full 'Journal of Materials Chemistry'
_journal_page_first 2583
_journal_paper_doi 10.1039/b818757f
_journal_volume 19
_journal_year 2009
_chemical_formula_sum 'Ag6 As6 O24 U2'
_chemical_formula_weight 1956.80
_chemical_name_systematic
;
 hexasilver diauranyl diarsenato tetraarsenate
;
_space_group_IT_number 14
_symmetry_cell_setting monoclinic
_symmetry_space_group_name_Hall '-P 2yn'
_symmetry_space_group_name_H-M 'P 1 21/n 1'
_atom_sites_solution_primary direct
_atom_sites_solution_secondary difmap
_audit_creation_method SHELXL-97
_cell_angle_alpha 90.00
_cell_angle_beta 105.040(3)
_cell_angle_gamma 90.00
_cell_formula_units_Z 4
_cell_length_a 8.9630(10)
_cell_length_b 27.5760(10)
_cell_length_c 9.2070(10)
_cell_measurement_temperature 293(2)
_cell_volume 2197.7(4)
_computing_structure_refinement 'SHELXL-97 (Sheldrick, 1997)'
_diffrn_ambient_temperature 293(2)
_diffrn_measured_fraction_theta_full 0.945
_diffrn_measured_fraction_theta_max 0.945
_diffrn_measurement_device_type Mar345ImagePlate
_diffrn_radiation_monochromator graphite
_diffrn_radiation_source 'fine-focus sealed tube'
_diffrn_radiation_type MoK\a
_diffrn_radiation_wavelength 0.71073
_diffrn_reflns_av_R_equivalents 0.0405
_diffrn_reflns_av_sigmaI/netI 0.0428
_diffrn_reflns_limit_h_max 10
_diffrn_reflns_limit_h_min -11
_diffrn_reflns_limit_k_max 34
_diffrn_reflns_limit_k_min -34
_diffrn_reflns_limit_l_max 11
_diffrn_reflns_limit_l_min -11
_diffrn_reflns_number 14602
_diffrn_reflns_theta_full 26.37
_diffrn_reflns_theta_max 26.37
_diffrn_reflns_theta_min 2.73
_exptl_absorpt_coefficient_mu 28.987
_exptl_absorpt_correction_T_max 0.314
_exptl_absorpt_correction_T_min 0.077
_exptl_absorpt_correction_type empirical
_exptl_absorpt_process_details sadabs
_exptl_crystal_colour yellow
_exptl_crystal_density_diffrn 5.914
_exptl_crystal_density_method 'not measured'
_exptl_crystal_description plate
_exptl_crystal_F_000 3424
_exptl_crystal_size_max 0.1
_exptl_crystal_size_mid 0.08
_exptl_crystal_size_min 0.04
_refine_diff_density_max 2.755
_refine_diff_density_min -2.313
_refine_diff_density_rms 0.398
_refine_ls_extinction_coef 0.00038(3)
_refine_ls_extinction_expression Fc^*^=kFc[1+0.001xFc^2^\l^3^/sin(2\q)]^-1/4^
_refine_ls_extinction_method SHELXL
_refine_ls_goodness_of_fit_ref 1.128
_refine_ls_matrix_type full
_refine_ls_number_parameters 344
_refine_ls_number_reflns 4246
_refine_ls_number_restraints 0
_refine_ls_restrained_S_all 1.128
_refine_ls_R_factor_all 0.0492
_refine_ls_R_factor_gt 0.0440
_refine_ls_shift/su_max 0.005
_refine_ls_shift/su_mean 0.000
_refine_ls_structure_factor_coef Fsqd
_refine_ls_weighting_details 'calc w=1/[\s^2^(Fo^2^)+(0.0443P)^2^+93.4179P] where P=(Fo^2^+2Fc^2^)/3'
_refine_ls_weighting_scheme calc
_refine_ls_wR_factor_gt 0.1153
_refine_ls_wR_factor_ref 0.1203
_reflns_number_gt 3882
_reflns_number_total 4246
_reflns_threshold_expression >2sigma(I)
_cod_data_source_file b818757f.txt
_cod_data_source_block O24As6Ag6U2
_cod_original_sg_symbol_H-M 'P 21/n'
_cod_database_code 7215646

loop_
_symmetry_equiv_pos_as_xyz
'x, y, z'
'-x+1/2, y+1/2, -z+1/2'
'-x, -y, -z'
'x-1/2, -y-1/2, z-1/2'

loop_
_atom_site_label
_atom_site_type_symbol
_atom_site_fract_x
_atom_site_fract_y
_atom_site_fract_z
_atom_site_U_iso_or_equiv
_atom_site_adp_type
_atom_site_occupancy
_atom_site_symmetry_multiplicity
_atom_site_calc_flag
U1 U 0.89384(5) 0.137159(14) 0.67009(4) 0.01550(9) Uani 1 1 d
U2 U 0.88927(5) 0.357351(14) 0.64109(4) 0.01504(9) Uani 1 1 d
As1 As 0.75682(14) 0.24857(4) 0.80847(13) 0.0154(2) Uani 1 1 d
As2 As 1.04459(14) 0.24677(4) 0.53044(13) 0.0160(2) Uani 1 1 d
As3 As 0.68041(13) 0.39364(4) 0.93637(12) 0.0159(2) Uani 1 1 d
As4 As 0.90510(14) 0.00574(4) 0.66290(13) 0.0181(2) Uani 1 1 d
As5 As 0.83337(14) 0.49015(4) 0.65020(12) 0.0170(2) Uani 1 1 d
As6 As 1.16900(13) 0.40167(4) 0.44238(12) 0.0158(2) Uani 1 1 d
Ag1 Ag 1.13949(11) 0.25576(4) 0.91066(11) 0.0250(2) Uani 1 1 d
Ag2 Ag 0.79457(13) 0.44026(4) 0.28323(11) 0.0329(2) Uani 1 1 d
Ag3 Ag 0.78060(13) 0.07224(4) 0.30187(11) 0.0349(3) Uani 1 1 d
Ag4 Ag 0.41800(16) 0.31366(4) 0.66385(15) 0.0479(3) Uani 1 1 d
Ag5 Ag 0.53158(12) 0.06461(4) 0.52598(11) 0.0281(2) Uani 1 1 d
Ag6 Ag 0.90670(16) 0.31345(4) 0.21446(14) 0.0435(3) Uani 1 1 d
O1 O 0.9905(10) 0.3808(3) 0.4321(9) 0.0213(18) Uani 1 1 d
O2 O 0.8973(10) 0.2448(3) 0.3780(10) 0.024(2) Uani 1 1 d
O3 O 0.7144(9) 0.2670(3) 0.9764(9) 0.0197(18) Uani 1 1 d
O4 O 0.6992(9) 0.3768(3) 0.7689(9) 0.0219(19) Uani 1 1 d
O5 O 0.8321(10) 0.3836(3) 1.0808(10) 0.026(2) Uani 1 1 d
O6 O 0.8860(9) 0.2908(3) 0.7956(9) 0.0207(18) Uani 1 1 d
O7 O 0.5954(10) 0.2484(3) 0.6684(9) 0.0214(19) Uani 1 1 d
O8 O 1.0377(10) 0.3866(3) 0.7833(9) 0.0233(19) Uani 1 1 d
O9 O 1.3073(11) 0.3857(3) 0.5909(10) 0.025(2) Uani 1 1 d
O10 O 0.7433(10) 0.3283(3) 0.5016(9) 0.0222(19) Uani 1 1 d
O11 O 1.2017(11) 0.3976(3) 0.2737(9) 0.025(2) Uani 1 1 d
O12 O 0.8228(10) 0.0555(3) 0.5717(9) 0.0210(19) Uani 1 1 d
O13 O 0.7380(11) 0.1623(3) 0.5296(10) 0.027(2) Uani 1 1 d
O14 O 0.8391(10) 0.1945(3) 0.8469(9) 0.0198(18) Uani 1 1 d
O15 O 1.0487(10) 0.2041(3) 0.6592(9) 0.0210(18) Uani 1 1 d
O16 O 0.8538(10) 0.5343(3) 0.5265(9) 0.0236(19) Uani 1 1 d
O17 O 0.5107(10) 0.3781(3) 0.9615(9) 0.0231(19) Uani 1 1 d
O18 O 0.8178(10) 0.4387(3) 0.5572(9) 0.0223(19) Uani 1 1 d
O19 O 0.8532(10) 0.0020(3) 0.8317(9) 0.024(2) Uani 1 1 d
O20 O 1.0921(11) 0.0010(3) 0.7002(11) 0.031(2) Uani 1 1 d
O21 O 1.0473(11) 0.1087(3) 0.8048(10) 0.026(2) Uani 1 1 d
O22 O 1.0775(10) 0.3009(3) 0.6114(9) 0.0215(19) Uani 1 1 d
O23 O 0.8090(11) -0.0417(3) 0.5618(10) 0.026(2) Uani 1 1 d
O24 O 0.9709(10) 0.4949(3) 0.8090(9) 0.023(2) Uani 1 1 d

loop_
_atom_site_aniso_label
_atom_site_aniso_U_11
_atom_site_aniso_U_22
_atom_site_aniso_U_33
_atom_site_aniso_U_23
_atom_site_aniso_U_13
_atom_site_aniso_U_12
U1 0.0180(2) 0.01446(18) 0.01509(18) -0.00025(14) 0.00612(16) -0.00057(15)
U2 0.01784(19) 0.01425(18) 0.01402(17) 0.00025(14) 0.00590(15) 0.00026(14)
As1 0.0177(5) 0.0154(5) 0.0147(5) 0.0003(4) 0.0073(4) -0.0001(4)
As2 0.0178(5) 0.0152(5) 0.0165(5) 0.0013(4) 0.0074(4) -0.0001(4)
As3 0.0189(5) 0.0153(5) 0.0147(5) 0.0005(4) 0.0069(4) 0.0005(4)
As4 0.0219(5) 0.0150(5) 0.0201(5) -0.0004(4) 0.0101(5) -0.0012(4)
As5 0.0223(5) 0.0152(5) 0.0142(5) -0.0002(4) 0.0057(4) 0.0006(4)
As6 0.0186(5) 0.0152(5) 0.0152(5) 0.0013(4) 0.0071(4) 0.0009(4)
Ag1 0.0215(4) 0.0305(5) 0.0218(4) -0.0008(3) 0.0036(4) 0.0021(4)
Ag2 0.0334(5) 0.0409(6) 0.0223(5) 0.0000(4) 0.0036(4) 0.0117(4)
Ag3 0.0404(6) 0.0417(6) 0.0222(5) 0.0046(4) 0.0075(4) 0.0159(5)
Ag4 0.0548(7) 0.0278(5) 0.0482(7) 0.0016(5) -0.0099(6) 0.0132(5)
Ag5 0.0265(5) 0.0328(5) 0.0242(4) 0.0031(4) 0.0050(4) 0.0022(4)
Ag6 0.0586(7) 0.0233(5) 0.0374(6) 0.0042(4) -0.0075(5) 0.0060(5)
O1 0.028(4) 0.026(4) 0.013(3) 0.002(3) 0.011(3) -0.003(3)
O2 0.024(4) 0.026(4) 0.023(4) 0.003(3) 0.005(4) 0.010(3)
O3 0.019(4) 0.027(4) 0.015(4) 0.001(3) 0.008(3) 0.004(3)
O4 0.017(4) 0.029(4) 0.022(4) 0.002(3) 0.008(3) 0.001(3)
O5 0.024(4) 0.021(4) 0.032(5) 0.004(3) 0.007(4) 0.005(3)
O6 0.008(3) 0.032(4) 0.023(4) 0.004(3) 0.007(3) 0.000(3)
O7 0.019(4) 0.028(4) 0.018(4) -0.001(3) 0.007(3) 0.003(3)
O8 0.030(4) 0.020(4) 0.025(4) 0.000(3) 0.015(4) 0.007(3)
O9 0.032(5) 0.019(4) 0.024(4) -0.001(3) 0.006(4) 0.006(4)
O10 0.023(4) 0.022(4) 0.024(4) 0.000(3) 0.009(3) 0.004(3)
O11 0.043(5) 0.012(4) 0.023(4) 0.000(3) 0.015(4) 0.003(3)
O12 0.030(4) 0.017(4) 0.017(4) 0.006(3) 0.007(3) 0.003(3)
O13 0.029(5) 0.026(4) 0.025(4) 0.002(3) 0.009(4) -0.005(4)
O14 0.022(4) 0.020(4) 0.016(4) -0.003(3) 0.003(3) -0.002(3)
O15 0.027(4) 0.019(4) 0.017(4) 0.006(3) 0.007(3) -0.003(3)
O16 0.031(4) 0.022(4) 0.023(4) -0.004(3) 0.016(4) 0.003(3)
O17 0.024(4) 0.030(4) 0.018(4) -0.005(3) 0.010(3) -0.002(3)
O18 0.032(5) 0.012(4) 0.020(4) -0.003(3) 0.002(4) -0.001(3)
O19 0.024(4) 0.032(5) 0.015(4) -0.007(3) 0.004(3) -0.006(4)
O20 0.030(5) 0.020(4) 0.045(5) 0.001(4) 0.012(4) -0.002(4)
O21 0.030(5) 0.022(4) 0.024(4) -0.003(3) 0.001(4) -0.006(4)
O22 0.021(4) 0.021(4) 0.024(4) -0.001(3) 0.009(3) 0.004(3)
O23 0.037(5) 0.018(4) 0.022(4) 0.000(3) 0.006(4) 0.003(4)
O24 0.028(4) 0.021(4) 0.017(4) -0.005(3) -0.002(3) 0.005(3)

loop_
_atom_type_symbol
_atom_type_description
_atom_type_scat_dispersion_real
_atom_type_scat_dispersion_imag
_atom_type_scat_source
O O 0.0106 0.0060 'International Tables Vol C Tables 4.2.6.8 and 6.1.1.4'
As As 0.0499 2.0058 'International Tables Vol C Tables 4.2.6.8 and 6.1.1.4'
Ag Ag -0.8971 1.1015 'International Tables Vol C Tables 4.2.6.8 and 6.1.1.4'
U U -9.6767 9.6646 'International Tables Vol C Tables 4.2.6.8 and 6.1.1.4'

loop_
_geom_angle_atom_site_label_1
_geom_angle_atom_site_label_2
_geom_angle_atom_site_label_3
_geom_angle
_geom_angle_site_symmetry_1
_geom_angle_site_symmetry_3
O21 U1 O13 176.6(4) . .
O21 U1 O15 91.1(3) . .
O13 U1 O15 91.4(3) . .
O21 U1 O11 93.0(4) . 4_566
O13 U1 O11 86.3(4) . 4_566
O15 U1 O11 147.1(3) . 4_566
O21 U1 O14 94.3(3) . .
O13 U1 O14 88.7(4) . .
O15 U1 O14 74.7(3) . .
O11 U1 O14 72.4(3) 4_566 .
O21 U1 O12 86.1(3) . .
O13 U1 O12 90.5(3) . .
O15 U1 O12 144.5(3) . .
O11 U1 O12 68.4(3) 4_566 .
O14 U1 O12 140.7(3) . .
O21 U1 O17 93.5(4) . 4_665
O13 U1 O17 84.9(4) . 4_665
O15 U1 O17 73.9(3) . 4_665
O11 U1 O17 138.3(3) 4_566 4_665
O14 U1 O17 147.7(3) . 4_665
O12 U1 O17 71.0(3) . 4_665
O21 U1 Ag3 113.6(3) . .
O13 U1 Ag3 63.2(3) . .
O15 U1 Ag3 111.5(2) . .
O11 U1 Ag3 96.7(2) 4_566 .
O14 U1 Ag3 150.80(19) . .
O12 U1 Ag3 40.53(18) . .
O17 U1 Ag3 43.7(2) 4_665 .
O10 U2 O8 179.7(4) . .
O10 U2 O6 87.9(3) . .
O8 U2 O6 91.9(3) . .
O10 U2 O22 92.0(3) . .
O8 U2 O22 87.9(3) . .
O6 U2 O22 71.0(3) . .
O10 U2 O4 88.3(3) . .
O8 U2 O4 91.6(3) . .
O6 U2 O4 75.5(3) . .
O22 U2 O4 146.5(3) . .
O10 U2 O18 96.0(3) . .
O8 U2 O18 84.3(3) . .
O6 U2 O18 152.6(3) . .
O22 U2 O18 135.7(3) . .
O4 U2 O18 77.4(3) . .
O10 U2 O1 84.4(3) . .
O8 U2 O1 95.8(3) . .
O6 U2 O1 139.8(3) . .
O22 U2 O1 69.9(3) . .
O4 U2 O1 143.2(3) . .
O18 U2 O1 67.6(3) . .
O14 As1 O6 111.3(4) . .
O14 As1 O7 114.2(4) . .
O6 As1 O7 115.2(4) . .
O14 As1 O3 104.9(4) . .
O6 As1 O3 100.0(4) . .
O7 As1 O3 109.7(4) . .
O2 As2 O22 114.7(4) . .
O2 As2 O15 116.5(4) . .
O22 As2 O15 110.3(4) . .
O2 As2 O3 108.1(4) . 4_665
O22 As2 O3 104.8(4) . 4_665
O15 As2 O3 100.8(4) . 4_665
O17 As3 O5 115.9(4) . .
O17 As3 O4 112.1(4) . .
O5 As3 O4 116.0(4) . .
O17 As3 O23 107.8(4) . 2_656
O5 As3 O23 97.4(4) . 2_656
O4 As3 O23 105.6(4) . 2_656
O20 As4 O12 117.9(4) . .
O20 As4 O23 113.6(5) . .
O12 As4 O23 105.1(4) . .
O20 As4 O19 107.9(5) . .
O12 As4 O19 108.1(4) . .
O23 As4 O19 103.2(4) . .
O18 As5 O24 118.1(4) . .
O18 As5 O16 106.1(4) . .
O24 As5 O16 110.4(4) . .
O18 As5 O19 104.9(4) . 2_656
O24 As5 O19 114.3(4) . 2_656
O16 As5 O19 101.5(4) . 2_656
O9 As6 O11 118.8(5) . .
O9 As6 O1 117.1(4) . .
O11 As6 O1 108.8(4) . .
O9 As6 O16 102.7(4) . 3_766
O11 As6 O16 105.6(4) . 3_766
O1 As6 O16 101.5(4) . 3_766
O2 Ag1 O6 139.8(3) 4_666 .
O2 Ag1 O7 120.7(3) 4_666 4_666
O6 Ag1 O7 94.1(3) . 4_666
O2 Ag1 O10 75.8(3) 4_666 4_666
O6 Ag1 O10 136.0(3) . 4_666
O7 Ag1 O10 77.4(3) 4_666 4_666
O2 Ag1 O13 79.9(3) 4_666 4_666
O6 Ag1 O13 90.9(3) . 4_666
O7 Ag1 O13 76.0(3) 4_666 4_666
O10 Ag1 O13 127.1(3) 4_666 4_666
O20 Ag2 O18 101.1(3) 4_565 .
O20 Ag2 O5 114.7(3) 4_565 1_554
O18 Ag2 O5 138.6(3) . 1_554
O20 Ag2 O1 165.8(3) 4_565 .
O18 Ag2 O1 64.8(3) . .
O5 Ag2 O1 78.0(3) 1_554 .
O20 Ag3 O9 105.6(3) 3_756 4_565
O20 Ag3 O8 147.4(3) 3_756 4_565
O9 Ag3 O8 89.6(3) 4_565 4_565
O20 Ag3 O12 84.1(3) 3_756 .
O9 Ag3 O12 156.2(3) 4_565 .
O8 Ag3 O12 93.4(3) 4_565 .
O20 Ag3 O17 98.3(3) 3_756 4_665
O9 Ag3 O17 88.3(3) 4_565 4_665
O8 Ag3 O17 111.1(3) 4_565 4_665
O12 Ag3 O17 68.6(3) . 4_665
O20 Ag3 U1 114.0(2) 3_756 .
O9 Ag3 U1 117.2(2) 4_565 .
O8 Ag3 U1 82.3(2) 4_565 .
O12 Ag3 U1 40.37(19) . .
O17 Ag3 U1 40.80(19) 4_665 .
O9 Ag4 O7 155.6(3) 1_455 .
O9 Ag4 O2 131.7(3) 1_455 4_566
O7 Ag4 O2 72.4(3) . 4_566
O5 Ag5 O24 101.9(3) 4_565 2_646
O5 Ag5 O24 121.6(3) 4_565 4_565
O24 Ag5 O24 86.9(3) 2_646 4_565
O5 Ag5 O12 142.9(3) 4_565 .
O24 Ag5 O12 89.7(3) 2_646 .
O24 Ag5 O12 93.9(3) 4_565 .
O5 Ag6 O2 159.1(3) 1_554 .
O5 Ag6 O7 126.6(3) 1_554 4_665
O2 Ag6 O7 73.1(3) . 4_665
As6 O1 U2 126.5(4) . .
As6 O1 Ag2 109.0(4) . .
U2 O1 Ag2 104.7(3) . .
As2 O2 Ag1 118.2(5) . 4_565
As2 O2 Ag6 110.6(4) . .
Ag1 O2 Ag6 105.7(3) 4_565 .
As2 O2 Ag4 117.7(4) . 4_665
Ag1 O2 Ag4 110.6(3) 4_565 4_665
Ag6 O2 Ag4 89.6(3) . 4_665
As2 O3 As1 125.8(5) 4_566 .
As3 O4 U2 141.6(4) . .
As3 O5 Ag6 129.4(5) . 1_556
As3 O5 Ag5 103.2(4) . 4_666
Ag6 O5 Ag5 118.5(4) 1_556 4_666
As3 O5 Ag2 104.5(4) . 1_556
Ag6 O5 Ag2 101.7(3) 1_556 1_556
Ag5 O5 Ag2 92.0(3) 4_666 1_556
As1 O6 U2 135.5(4) . .
As1 O6 Ag1 106.2(4) . .
U2 O6 Ag1 114.8(3) . .
As1 O7 Ag4 116.7(4) . .
As1 O7 Ag1 114.4(4) . 4_565
Ag4 O7 Ag1 106.6(3) . 4_565
As1 O7 Ag6 110.9(4) . 4_566
Ag4 O7 Ag6 92.3(3) . 4_566
Ag1 O7 Ag6 114.0(3) 4_565 4_566
U2 O8 Ag3 138.0(4) . 4_666
As6 O9 Ag4 131.5(5) . 1_655
As6 O9 Ag3 110.0(4) . 4_666
Ag4 O9 Ag3 108.9(4) 1_655 4_666
U2 O10 Ag1 141.8(4) . 4_565
As6 O11 U1 136.6(5) . 4_665
As4 O12 U1 121.9(4) . .
As4 O12 Ag3 126.3(4) . .
U1 O12 Ag3 99.1(3) . .
As4 O12 Ag5 117.5(4) . .
U1 O12 Ag5 97.3(3) . .
Ag3 O12 Ag5 86.1(3) . .
U1 O13 Ag1 140.5(4) . 4_565
As1 O14 U1 127.1(4) . .
As2 O15 U1 133.5(4) . .
As5 O16 As6 123.6(5) . 3_766
As3 O17 U1 138.6(4) . 4_566
As3 O17 Ag3 114.2(4) . 4_566
U1 O17 Ag3 95.5(3) 4_566 4_566
As5 O18 U2 131.2(4) . .
As5 O18 Ag2 119.3(4) . .
U2 O18 Ag2 106.7(3) . .
As4 O19 As5 125.4(5) . 2_646
As4 O20 Ag3 123.4(5) . 3_756
As4 O20 Ag2 131.6(5) . 4_666
Ag3 O20 Ag2 104.9(4) 3_756 4_666
As2 O22 U2 126.5(4) . .
As4 O23 As3 138.0(5) . 2_646
As5 O24 Ag5 119.0(4) . 2_656
As5 O24 Ag5 127.1(4) . 4_666
Ag5 O24 Ag5 93.1(3) 2_656 4_666

loop_
_geom_bond_atom_site_label_1
_geom_bond_atom_site_label_2
_geom_bond_distance
_geom_bond_site_symmetry_2
U1 O21 1.778(9) .
U1 O13 1.780(9) .
U1 O15 2.328(8) .
U1 O11 2.376(9) 4_566
U1 O14 2.409(8) .
U1 O12 2.449(8) .
U1 O17 2.451(9) 4_665
U1 Ag3 3.7340(12) .
U2 O10 1.769(8) .
U2 O8 1.797(9) .
U2 O6 2.328(8) .
U2 O22 2.363(8) .
U2 O4 2.370(9) .
U2 O18 2.405(8) .
U2 O1 2.419(8) .
As1 O14 1.661(8) .
As1 O6 1.667(8) .
As1 O7 1.669(8) .
As1 O3 1.761(8) .
As2 O2 1.660(9) .
As2 O22 1.661(8) .
As2 O15 1.663(8) .
As2 O3 1.761(9) 4_665
As3 O17 1.653(9) .
As3 O5 1.660(9) .
As3 O4 1.660(9) .
As3 O23 1.784(8) 2_656
As4 O20 1.627(10) .
As4 O12 1.677(8) .
As4 O23 1.705(9) .
As4 O19 1.737(9) .
As5 O18 1.644(8) .
As5 O24 1.655(8) .
As5 O16 1.709(9) .
As5 O19 1.754(9) 2_656
As6 O9 1.649(9) .
As6 O11 1.658(9) .
As6 O1 1.680(9) .
As6 O16 1.809(8) 3_766
Ag1 O2 2.407(9) 4_666
Ag1 O6 2.443(8) .
Ag1 O7 2.507(9) 4_666
Ag1 O10 2.557(8) 4_666
Ag1 O13 2.566(9) 4_666
Ag2 O20 2.405(9) 4_565
Ag2 O18 2.477(8) .
Ag2 O5 2.521(9) 1_554
Ag2 O1 2.530(8) .
Ag3 O20 2.321(9) 3_756
Ag3 O9 2.327(9) 4_565
Ag3 O8 2.422(9) 4_565
Ag3 O12 2.458(8) .
Ag3 O17 2.591(9) 4_665
Ag4 O9 2.245(8) 1_455
Ag4 O7 2.394(8) .
Ag4 O2 2.591(9) 4_566
Ag5 O5 2.442(9) 4_565
Ag5 O24 2.454(8) 2_646
Ag5 O24 2.533(8) 4_565
Ag5 O12 2.546(9) .
Ag6 O5 2.296(9) 1_554
Ag6 O2 2.433(9) .
Ag6 O7 2.515(9) 4_665
O2 Ag1 2.407(9) 4_565
O2 Ag4 2.591(9) 4_665
O3 As2 1.761(9) 4_566
O5 Ag6 2.296(9) 1_556
O5 Ag5 2.442(9) 4_666
O5 Ag2 2.521(9) 1_556
O7 Ag1 2.507(9) 4_565
O7 Ag6 2.515(9) 4_566
O8 Ag3 2.422(9) 4_666
O9 Ag4 2.245(8) 1_655
O9 Ag3 2.327(9) 4_666
O10 Ag1 2.557(8) 4_565
O11 U1 2.376(9) 4_665
O13 Ag1 2.566(9) 4_565
O16 As6 1.809(8) 3_766
O17 U1 2.451(9) 4_566
O17 Ag3 2.591(9) 4_566
O19 As5 1.754(9) 2_646
O20 Ag3 2.321(9) 3_756
O20 Ag2 2.405(9) 4_666
O23 As3 1.784(8) 2_646
O24 Ag5 2.454(8) 2_656
O24 Ag5 2.533(8) 4_666

_cod_duplicate_entry 7200607
